data_2228394
loop_
_publ_author_name
'Fan, Rui-Qing'
'Sun, Cun-Fa'
'Yang, Yu-Lin'

_publ_section_title
;
 Tetra-\m-acetato-\k^4^<i>O</i>:<i>O</i>';\k^3^<i>O</i>,<i>O</i>':<i>O</i>;\k^3^<i>O</i>:<i>O</i>,<i>O</i>'-bis[(acetato-\k^2^<i>O</i>,<i>O</i>')(1,10-phenanthroline-\k^2^<i>N</i>,<i>N</i>')europium(III)]
;
_journal_coeditor_code HY2358
_journal_issue 12
_journal_name_full 'Acta Crystallographica Section E'
_journal_page_first m1565
_journal_paper_doi 10.1107/S1600536810046131
_journal_volume 66
_journal_year 2010
_chemical_formula_iupac '[Eu2 (C2 H3 O2)6 (C12 H8 N2)2]'
_chemical_formula_moiety 'C36 H34 Eu2 N4 O12'
_chemical_formula_sum 'C36 H34 Eu2 N4 O12'
_chemical_formula_weight 1018.59
_chemical_name_systematic
;
Tetra-\m-acetato-\k^4^<i>O</i>:<i>O</i>';\k^3^<i>O</i>,<i>O</i>':
<i>O</i>;\k^3^<i>O</i>:<i>O</i>,<i>O</i>'-
bis[(acetato-\k^2^<i>O</i>,<i>O</i>')(1,10-phenanthroline-
\k^2^<i>N</i>,<i>N</i>')europium(III)]
bis(\m-acetato-\k^3^O,O':O')bis(\m-acetato-\k^2^O:O')
;
_space_group_IT_number 14
_symmetry_cell_setting monoclinic
_symmetry_space_group_name_Hall '-P 2ybc'
_symmetry_space_group_name_H-M 'P 1 21/c 1'
_atom_sites_solution_hydrogens geom
_atom_sites_solution_primary direct
_atom_sites_solution_secondary difmap
_cell_angle_alpha 90.00
_cell_angle_beta 90.32(3)
_cell_angle_gamma 90.00
_cell_formula_units_Z 2
_cell_length_a 9.7249(19)
_cell_length_b 23.670(5)
_cell_length_c 8.2984(17)
_cell_measurement_reflns_used 3465
_cell_measurement_temperature 293(2)
_cell_measurement_theta_max 27.48
_cell_measurement_theta_min 3.29
_cell_volume 1910.2(7)
_computing_cell_refinement 'SAINT (Bruker, 2007)'
_computing_data_collection 'SMART (Bruker, 2007)'
_computing_data_reduction 'SAINT (Bruker, 2007)'
_computing_molecular_graphics 'SHELXTL (Sheldrick, 2008) and <i>Mercury</i> (Macrae <i>et al.</i>, 2006)'
_computing_publication_material 'SHELXTL (Sheldrick, 2008)'
_computing_structure_refinement 'SHELXL97 (Sheldrick, 2008)'
_computing_structure_solution 'SHELXS97 (Sheldrick, 2008)'
_diffrn_ambient_temperature 293(2)
_diffrn_measured_fraction_theta_full 0.988
_diffrn_measured_fraction_theta_max 0.988
_diffrn_measurement_device_type 'Bruker APEX CCD'
_diffrn_measurement_method '\f and \w'
_diffrn_radiation_monochromator graphite
_diffrn_radiation_source 'fine-focus sealed tube'
_diffrn_radiation_type MoK\a
_diffrn_radiation_wavelength 0.71073
_diffrn_reflns_av_R_equivalents 0.1253
_diffrn_reflns_av_sigmaI/netI 0.1040
_diffrn_reflns_limit_h_max 12
_diffrn_reflns_limit_h_min -12
_diffrn_reflns_limit_k_max 30
_diffrn_reflns_limit_k_min -30
_diffrn_reflns_limit_l_max 10
_diffrn_reflns_limit_l_min -9
_diffrn_reflns_number 18210
_diffrn_reflns_theta_full 27.45
_diffrn_reflns_theta_max 27.45
_diffrn_reflns_theta_min 3.33
_exptl_absorpt_coefficient_mu 3.319
_exptl_absorpt_correction_T_max 0.7889
_exptl_absorpt_correction_T_min 0.5594
_exptl_absorpt_correction_type multi-scan
_exptl_absorpt_process_details '(SADABS; Sheldrick, 1996)'
_exptl_crystal_colour colorless
_exptl_crystal_density_diffrn 1.771
_exptl_crystal_density_method 'not measured'
_exptl_crystal_description block
_exptl_crystal_F_000 1000
_exptl_crystal_size_max 0.20
_exptl_crystal_size_mid 0.10
_exptl_crystal_size_min 0.08
_refine_diff_density_max 1.017
_refine_diff_density_min -0.897
_refine_ls_extinction_method none
_refine_ls_goodness_of_fit_ref 0.985
_refine_ls_hydrogen_treatment constr
_refine_ls_matrix_type full
_refine_ls_number_parameters 244
_refine_ls_number_reflns 4324
_refine_ls_number_restraints 0
_refine_ls_restrained_S_all 0.985
_refine_ls_R_factor_all 0.1091
_refine_ls_R_factor_gt 0.0566
_refine_ls_shift/su_max 0.000
_refine_ls_shift/su_mean 0.000
_refine_ls_structure_factor_coef Fsqd
_refine_ls_weighting_details 'calc w=1/[\s^2^(Fo^2^)+(0.0299P)^2^] where P=(Fo^2^+2Fc^2^)/3'
_refine_ls_weighting_scheme calc
_refine_ls_wR_factor_gt 0.0864
_refine_ls_wR_factor_ref 0.1009
_reflns_number_gt 2668
_reflns_number_total 4324
_reflns_threshold_expression I>2\s(I)
_cod_data_source_file hy2358.cif
_cod_data_source_block I
_cod_original_sg_symbol_H-M 'P 21/c'
_cod_database_code 2228394
_cod_database_fobs_code 2228394

loop_
_symmetry_equiv_pos_as_xyz
'x, y, z'
'-x, y+1/2, -z+1/2'
'-x, -y, -z'
'x, -y-1/2, z-1/2'

loop_
_atom_site_type_symbol
_atom_site_label
_atom_site_fract_x
_atom_site_fract_y
_atom_site_fract_z
_atom_site_U_iso_or_equiv
_atom_site_adp_type
_atom_site_calc_flag
_atom_site_refinement_flags
_atom_site_occupancy
_atom_site_disorder_assembly
_atom_site_disorder_group
Eu Eu1 0.13542(4) 0.060026(13) 0.95103(4) 0.03528(13) Uani d . 1 . .
O O1 0.0766(5) 0.0993(2) 1.2170(5) 0.0495(14) Uani d . 1 . .
O O2 0.1771(6) 0.0886(2) 0.6727(6) 0.0517(14) Uani d . 1 . .
O O3 0.3281(5) 0.0295(2) 0.7710(6) 0.0507(14) Uani d . 1 . .
O O4 -0.0904(5) 0.08694(18) 0.8702(6) 0.0472(13) Uani d . 1 . .
O O5 -0.2383(5) 0.01441(19) 0.8964(6) 0.0458(13) Uani d . 1 . .
O O6 0.0405(5) -0.02279(18) 0.8341(5) 0.0423(12) Uani d . 1 . .
N N1 0.1482(7) 0.1713(2) 0.9431(8) 0.0511(16) Uani d . 1 . .
N N2 0.3590(6) 0.1076(2) 1.0623(7) 0.0408(14) Uani d . 1 . .
C C1 0.4668(7) 0.0771(3) 1.1138(8) 0.0431(19) Uani d . 1 . .
H H1A 0.4622 0.0380 1.1035 0.052 Uiso calc R 1 . .
C C2 0.5841(8) 0.1002(3) 1.1811(9) 0.053(2) Uani d . 1 . .
H H2A 0.6566 0.0772 1.2133 0.063 Uiso calc R 1 . .
C C3 0.5921(9) 0.1571(3) 1.1996(10) 0.066(3) Uani d . 1 . .
H H3A 0.6702 0.1733 1.2454 0.079 Uiso calc R 1 . .
C C4 0.4818(8) 0.1915(3) 1.1492(10) 0.055(2) Uani d . 1 . .
C C5 0.4823(11) 0.2517(4) 1.1624(12) 0.084(3) Uani d . 1 . .
H H5A 0.5565 0.2694 1.2124 0.101 Uiso calc R 1 . .
C C6 0.3792(11) 0.2832(4) 1.1049(12) 0.086(3) Uani d . 1 . .
H H6A 0.3830 0.3222 1.1162 0.103 Uiso calc R 1 . .
C C7 0.2628(9) 0.2580(3) 1.0260(10) 0.064(2) Uani d . 1 . .
C C8 0.1551(10) 0.2892(3) 0.9555(11) 0.075(3) Uani d . 1 . .
H H8A 0.1569 0.3285 0.9596 0.090 Uiso calc R 1 . .
C C9 0.0499(11) 0.2627(3) 0.8825(12) 0.083(3) Uani d . 1 . .
H H9A -0.0214 0.2831 0.8352 0.100 Uiso calc R 1 . .
C C10 0.0503(10) 0.2035(3) 0.8793(10) 0.067(3) Uani d . 1 . .
H H10A -0.0233 0.1855 0.8289 0.081 Uiso calc R 1 . .
C C11 0.2555(8) 0.1984(3) 1.0144(9) 0.049(2) Uani d . 1 . .
C C12 0.3674(8) 0.1641(3) 1.0785(8) 0.0447(19) Uani d . 1 . .
C C13 -0.0119(7) 0.0640(3) 1.2593(8) 0.0391(16) Uani d . 1 . .
C C14 -0.0864(8) 0.0707(3) 1.4136(8) 0.055(2) Uani d . 1 . .
H H14A -0.1052 0.0342 1.4585 0.083 Uiso calc R 1 . .
H H14B -0.1714 0.0903 1.3944 0.083 Uiso calc R 1 . .
H H14C -0.0309 0.0921 1.4877 0.083 Uiso calc R 1 . .
C C15 0.2801(8) 0.0583(3) 0.6569(9) 0.0431(17) Uani d . 1 . .
C C16 0.3468(9) 0.0548(4) 0.4946(9) 0.063(2) Uani d . 1 . .
H H16A 0.4343 0.0736 0.4982 0.095 Uiso calc R 1 . .
H H16B 0.2889 0.0727 0.4156 0.095 Uiso calc R 1 . .
H H16C 0.3600 0.0159 0.4661 0.095 Uiso calc R 1 . .
C C17 -0.2064(8) 0.0637(3) 0.8529(8) 0.0422(17) Uani d . 1 . .
C C18 -0.3164(8) 0.0977(3) 0.7682(9) 0.056(2) Uani d . 1 . .
H H18A -0.3995 0.0759 0.7617 0.084 Uiso calc R 1 . .
H H18B -0.2862 0.1071 0.6615 0.084 Uiso calc R 1 . .
H H18C -0.3334 0.1318 0.8275 0.084 Uiso calc R 1 . .

loop_
_atom_site_aniso_label
_atom_site_aniso_U_11
_atom_site_aniso_U_22
_atom_site_aniso_U_33
_atom_site_aniso_U_12
_atom_site_aniso_U_13
_atom_site_aniso_U_23
Eu1 0.0401(2) 0.02511(17) 0.0406(2) -0.00140(19) -0.00452(14) -0.00032(19)
O1 0.061(4) 0.044(3) 0.044(3) -0.015(3) 0.004(3) -0.011(2)
O2 0.061(4) 0.045(3) 0.049(3) 0.014(3) -0.002(3) 0.005(2)
O3 0.046(3) 0.056(3) 0.049(3) 0.011(3) -0.004(3) 0.002(3)
O4 0.041(3) 0.036(3) 0.064(3) -0.003(2) -0.009(3) 0.007(3)
O5 0.047(3) 0.030(3) 0.059(3) 0.000(2) -0.014(3) 0.008(2)
O6 0.055(3) 0.027(3) 0.044(3) -0.005(2) -0.002(2) -0.011(2)
N1 0.059(4) 0.033(3) 0.061(4) 0.001(3) -0.008(3) 0.001(3)
N2 0.047(4) 0.033(3) 0.042(3) -0.006(3) 0.001(3) -0.001(3)
C1 0.039(5) 0.035(4) 0.055(5) 0.002(3) -0.004(4) 0.003(3)
C2 0.048(5) 0.049(5) 0.062(5) -0.003(4) -0.012(4) -0.006(4)
C3 0.064(6) 0.055(5) 0.077(6) -0.007(5) -0.019(5) -0.014(5)
C4 0.051(5) 0.039(4) 0.075(6) -0.008(4) -0.007(4) -0.002(4)
C5 0.092(8) 0.046(5) 0.114(8) -0.016(5) -0.034(7) -0.012(6)
C6 0.106(9) 0.033(5) 0.118(9) -0.011(5) -0.021(7) -0.015(5)
C7 0.075(7) 0.035(4) 0.081(6) -0.002(4) -0.008(5) -0.003(4)
C8 0.096(8) 0.031(4) 0.099(7) 0.010(5) -0.017(6) 0.005(5)
C9 0.101(8) 0.038(5) 0.110(8) 0.014(5) -0.037(7) 0.006(5)
C10 0.071(7) 0.045(5) 0.086(6) -0.002(4) -0.027(5) 0.006(5)
C11 0.057(5) 0.028(4) 0.061(5) -0.009(4) 0.003(4) -0.003(4)
C12 0.055(5) 0.031(4) 0.048(4) -0.006(4) 0.002(4) -0.001(3)
C13 0.035(4) 0.037(4) 0.046(4) 0.000(4) -0.001(3) 0.000(4)
C14 0.051(5) 0.073(6) 0.042(4) -0.006(4) 0.009(4) -0.015(4)
C15 0.040(4) 0.031(4) 0.059(5) -0.007(4) -0.007(4) -0.003(4)
C16 0.065(6) 0.074(6) 0.052(5) -0.001(5) 0.004(4) -0.001(4)
C17 0.043(4) 0.038(4) 0.046(4) 0.009(4) 0.002(3) -0.001(4)
C18 0.052(6) 0.059(5) 0.057(5) 0.003(4) -0.007(4) 0.011(4)

loop_
_atom_type_symbol
_atom_type_description
_atom_type_scat_dispersion_real
_atom_type_scat_dispersion_imag
_atom_type_scat_source
C C 0.0033 0.0016 'International Tables Vol C Tables 4.2.6.8 and 6.1.1.4'
H H 0.0000 0.0000 'International Tables Vol C Tables 4.2.6.8 and 6.1.1.4'
Eu Eu -0.1578 3.6682 'International Tables Vol C Tables 4.2.6.8 and 6.1.1.4'
N N 0.0061 0.0033 'International Tables Vol C Tables 4.2.6.8 and 6.1.1.4'
O O 0.0106 0.0060 'International Tables Vol C Tables 4.2.6.8 and 6.1.1.4'

loop_
_geom_angle_atom_site_label_1
_geom_angle_atom_site_label_2
_geom_angle_atom_site_label_3
_geom_angle_site_symmetry_1
_geom_angle_site_symmetry_3
_geom_angle
_geom_angle_publ_flag
O6 Eu1 O4 . . 75.50(15) ?
O6 Eu1 O5 . 3_557 76.58(15) ?
O4 Eu1 O5 . 3_557 136.96(17) ?
O6 Eu1 O2 . . 84.76(16) ?
O4 Eu1 O2 . . 79.46(18) ?
O5 Eu1 O2 3_557 . 129.42(18) ?
O6 Eu1 O1 . . 125.90(17) ?
O4 Eu1 O1 . . 86.14(18) ?
O5 Eu1 O1 3_557 . 84.40(17) ?
O2 Eu1 O1 . . 141.47(16) ?
O6 Eu1 O3 . . 78.98(17) ?
O4 Eu1 O3 . . 126.90(16) ?
O5 Eu1 O3 3_557 . 77.95(17) ?
O2 Eu1 O3 . . 52.29(16) ?
O1 Eu1 O3 . . 145.03(16) ?
O6 Eu1 N2 . . 145.30(17) ?
O4 Eu1 N2 . . 138.49(16) ?
O5 Eu1 N2 3_557 . 77.60(16) ?
O2 Eu1 N2 . . 94.15(18) ?
O1 Eu1 N2 . . 73.60(18) ?
O3 Eu1 N2 . . 73.25(18) ?
O6 Eu1 O6 . 3_557 75.36(17) ?
O4 Eu1 O6 . 3_557 71.21(16) ?
O5 Eu1 O6 3_557 3_557 70.45(16) ?
O2 Eu1 O6 . 3_557 147.77(16) ?
O1 Eu1 O6 . 3_557 50.54(15) ?
O3 Eu1 O6 . 3_557 142.95(15) ?
N2 Eu1 O6 . 3_557 116.62(16) ?
O6 Eu1 N1 . . 146.45(16) ?
O4 Eu1 N1 . . 76.66(18) ?
O5 Eu1 N1 3_557 . 136.95(16) ?
O2 Eu1 N1 . . 72.03(18) ?
O1 Eu1 N1 . . 69.92(18) ?
O3 Eu1 N1 . . 103.7(2) ?
N2 Eu1 N1 . . 62.53(18) ?
O6 Eu1 N1 3_557 . 112.49(18) ?
C13 O1 Eu1 . . 99.3(4) ?
C15 O2 Eu1 . . 94.4(4) ?
C15 O3 Eu1 . . 91.0(5) ?
C17 O4 Eu1 . . 137.6(4) ?
C17 O5 Eu1 . 3_557 137.0(4) ?
C13 O6 Eu1 3_557 . 164.5(5) ?
C13 O6 Eu1 3_557 3_557 90.8(4) ?
Eu1 O6 Eu1 . 3_557 104.64(16) ?
C10 N1 C11 . . 116.8(7) ?
C10 N1 Eu1 . . 123.3(5) ?
C11 N1 Eu1 . . 119.8(4) ?
C1 N2 C12 . . 117.2(6) ?
C1 N2 Eu1 . . 121.8(4) ?
C12 N2 Eu1 . . 120.9(5) ?
N2 C1 C2 . . 123.9(7) ?
N2 C1 H1A . . 118.1 ?
C2 C1 H1A . . 118.1 ?
C3 C2 C1 . . 119.1(7) ?
C3 C2 H2A . . 120.5 ?
C1 C2 H2A . . 120.5 ?
C2 C3 C4 . . 119.9(7) ?
C2 C3 H3A . . 120.1 ?
C4 C3 H3A . . 120.1 ?
C3 C4 C12 . . 117.0(7) ?
C3 C4 C5 . . 123.5(7) ?
C12 C4 C5 . . 119.5(7) ?
C6 C5 C4 . . 121.8(8) ?
C6 C5 H5A . . 119.1 ?
C4 C5 H5A . . 119.1 ?
C5 C6 C7 . . 121.3(8) ?
C5 C6 H6A . . 119.3 ?
C7 C6 H6A . . 119.3 ?
C8 C7 C11 . . 117.3(8) ?
C8 C7 C6 . . 123.7(8) ?
C11 C7 C6 . . 119.0(8) ?
C9 C8 C7 . . 120.4(8) ?
C9 C8 H8A . . 119.8 ?
C7 C8 H8A . . 119.8 ?
C8 C9 C10 . . 118.3(8) ?
C8 C9 H9A . . 120.9 ?
C10 C9 H9A . . 120.9 ?
N1 C10 C9 . . 124.7(8) ?
N1 C10 H10A . . 117.7 ?
C9 C10 H10A . . 117.7 ?
N1 C11 C7 . . 122.6(7) ?
N1 C11 C12 . . 117.8(6) ?
C7 C11 C12 . . 119.6(7) ?
N2 C12 C4 . . 123.0(7) ?
N2 C12 C11 . . 118.2(6) ?
C4 C12 C11 . . 118.7(6) ?
O1 C13 O6 . 3_557 119.3(7) ?
O1 C13 C14 . . 120.7(6) ?
O6 C13 C14 3_557 . 120.0(7) ?
C13 C14 H14A . . 109.5 ?
C13 C14 H14B . . 109.5 ?
H14A C14 H14B . . 109.5 ?
C13 C14 H14C . . 109.5 ?
H14A C14 H14C . . 109.5 ?
H14B C14 H14C . . 109.5 ?
O2 C15 O3 . . 122.2(7) ?
O2 C15 C16 . . 118.7(7) ?
O3 C15 C16 . . 119.1(7) ?
C15 C16 H16A . . 109.5 ?
C15 C16 H16B . . 109.5 ?
H16A C16 H16B . . 109.5 ?
C15 C16 H16C . . 109.5 ?
H16A C16 H16C . . 109.5 ?
H16B C16 H16C . . 109.5 ?
O4 C17 O5 . . 126.3(6) ?
O4 C17 C18 . . 116.8(7) ?
O5 C17 C18 . . 116.9(7) ?
C17 C18 H18A . . 109.5 ?
C17 C18 H18B . . 109.5 ?
H18A C18 H18B . . 109.5 ?
C17 C18 H18C . . 109.5 ?
H18A C18 H18C . . 109.5 ?
H18B C18 H18C . . 109.5 ?

loop_
_geom_bond_atom_site_label_1
_geom_bond_atom_site_label_2
_geom_bond_site_symmetry_2
_geom_bond_distance
_geom_bond_publ_flag
Eu1 O1 . 2.465(5) yes
Eu1 O2 . 2.443(5) yes
Eu1 O3 . 2.509(5) yes
Eu1 O4 . 2.380(5) yes
Eu1 O5 3_557 2.387(4) yes
Eu1 O6 . 2.372(4) yes
Eu1 O6 3_557 2.630(5) yes
Eu1 N1 . 2.639(6) yes
Eu1 N2 . 2.613(6) yes
O1 C13 . 1.251(8) ?
O2 C15 . 1.240(8) ?
O3 C15 . 1.254(8) ?
O4 C17 . 1.262(8) ?
O5 C17 . 1.261(8) ?
O5 Eu1 3_557 2.387(4) ?
O6 C13 3_557 1.276(7) ?
O6 Eu1 3_557 2.630(5) ?
N1 C10 . 1.328(9) ?
N1 C11 . 1.358(8) ?
N2 C1 . 1.342(8) ?
N2 C12 . 1.346(8) ?
C1 C2 . 1.381(9) ?
C1 H1A . 0.9300 ?
C2 C3 . 1.356(10) ?
C2 H2A . 0.9300 ?
C3 C4 . 1.409(11) ?
C3 H3A . 0.9300 ?
C4 C12 . 1.412(9) ?
C4 C5 . 1.428(10) ?
C5 C6 . 1.335(11) ?
C5 H5A . 0.9300 ?
C6 C7 . 1.434(11) ?
C6 H6A . 0.9300 ?
C7 C8 . 1.407(10) ?
C7 C11 . 1.414(9) ?
C8 C9 . 1.342(11) ?
C8 H8A . 0.9300 ?
C9 C10 . 1.401(10) ?
C9 H9A . 0.9300 ?
C10 H10A . 0.9300 ?
C11 C12 . 1.456(10) ?
C13 O6 3_557 1.276(7) ?
C13 C14 . 1.484(10) ?
C14 H14A . 0.9600 ?
C14 H14B . 0.9600 ?
C14 H14C . 0.9600 ?
C15 C16 . 1.501(11) ?
C16 H16A . 0.9600 ?
C16 H16B . 0.9600 ?
C16 H16C . 0.9600 ?
C17 C18 . 1.509(9) ?
C18 H18A . 0.9600 ?
C18 H18B . 0.9600 ?
C18 H18C . 0.9600 ?
